data_9004735
loop_
_publ_author_name
'Locock, A. J.'
'Burns, P. C.'

_publ_section_title
;
 The crystal structure of bergenite, a new geometrical isomer of the
 phosphuranylite group
;
_journal_name_full 'The Canadian Mineralogist'
_journal_page_first 91
_journal_page_last 101
_journal_paper_doi 10.2113/gscanmin.41.1.91
_journal_volume 41
_journal_year 2003
_chemical_formula_sum 'Ba3.694 Ca2.306 H32 O64 P6 U9'
_chemical_name_mineral Bergenite
_space_group_IT_number 14
_symmetry_space_group_name_Hall '-P 2ybc'
_symmetry_space_group_name_H-M 'P 1 21/c 1'
_cell_angle_alpha 90
_cell_angle_beta 113.678
_cell_angle_gamma 90
_cell_formula_units_Z 2
_cell_length_a 10.092
_cell_length_b 17.245
_cell_length_c 17.355
_cell_volume 2766.137
_database_code_amcsd 0005828
_exptl_crystal_density_diffrn 4.783
_cod_original_formula_sum 'U9 Ba3.694 Ca2.306 P6 O64 H32'
_cod_database_code 9004735

loop_
_space_group_symop_operation_xyz
x,y,z
x,1/2-y,1/2+z
-x,1/2+y,1/2-z
-x,-y,-z

loop_
_atom_site_aniso_label
_atom_site_aniso_U_11
_atom_site_aniso_U_22
_atom_site_aniso_U_33
_atom_site_aniso_U_12
_atom_site_aniso_U_13
_atom_site_aniso_U_23
U(1) 0.01100 0.00600 0.01400 0.00100 -0.00200 -0.00100
U(2) 0.01100 0.00700 0.01500 0.00000 -0.00100 0.00000
U(3) 0.00800 0.00700 0.01700 -0.00100 0.00100 0.00000
U(4) 0.01500 0.01100 0.01500 0.00100 -0.00200 0.00100
U(5) 0.01000 0.01200 0.01600 0.00100 0.00100 0.00100
Ba(1) 0.02200 0.01900 0.03100 -0.00600 0.00600 -0.00400
Ca(1)1 0.02200 0.01900 0.03100 -0.00600 0.00600 -0.00400
Ba(2) 0.03000 0.01500 0.02500 0.00100 0.00900 -0.00200
Ca(2) 0.03000 0.01500 0.02500 0.00100 0.00900 -0.00200
Ca(1)2 0.03000 0.01900 0.02900 -0.00800 0.01600 -0.00500
P(1) 0.00700 0.00300 0.01900 0.00100 -0.00400 0.00000
P(2) 0.01600 0.00200 0.01800 -0.00100 0.00100 0.00300
P(3) 0.01400 0.00200 0.02100 -0.00200 -0.00300 -0.00100

loop_
_atom_site_label
_atom_site_fract_x
_atom_site_fract_y
_atom_site_fract_z
_atom_site_occupancy
_atom_site_U_iso_or_equiv
_atom_site_type_symbol
_atom_site_attached_hydrogens
U(1) 0.31190 0.39210 0.68230 1.00000 0.01200 U 0
U(2) 0.32340 0.60860 0.67790 1.00000 0.01300 U 0
U(3) 0.00020 0.39290 0.99420 1.00000 0.01200 U 0
U(4) 0.00000 0.50000 0.50000 1.00000 0.01600 U 0
U(5) 0.63820 0.50230 0.86030 1.00000 0.01400 U 0
Ba(1) 0.24940 0.48800 0.87860 0.96800 0.02600 Ba 0
Ca(1)1 0.24940 0.48800 0.87860 0.03200 0.02600 Ca 0
Ba(2) 0.38880 0.65840 0.45820 0.87900 0.02400 Ba 0
Ca(2) 0.38880 0.65840 0.45820 0.12100 0.02400 Ca 0
Ca(1)2 0.05380 0.69420 0.79740 1.00000 0.02500 Ca 0
P(1) 0.62780 0.30990 0.87030 1.00000 0.01300 P 0
P(2) 0.62390 0.69270 0.87190 1.00000 0.01400 P 0
P(3) 0.03520 0.68850 0.47290 1.00000 0.01600 P 0
O(1) 0.20430 0.50190 0.61310 1.00000 0.01900 O 0
O(2) 0.44800 0.59900 0.62800 1.00000 0.02500 O 0
O(3) 0.43600 0.39670 0.63140 1.00000 0.03300 O 0
O(4) 0.09080 0.48720 0.42890 1.00000 0.03400 O 0
O(5) 0.19640 0.38620 0.73810 1.00000 0.02100 O 0
O(6) 0.71670 0.50760 0.78460 1.00000 0.03400 O 0
O(7) 0.56530 0.50010 0.93940 1.00000 0.02200 O 0
O(8) 0.66460 0.24570 0.82060 1.00000 0.01300 O 0
O(9) 0.19970 0.62320 0.72840 1.00000 0.02500 O 0
O(10) 0.67920 0.75540 0.83070 1.00000 0.01600 O 0
O(11) 0.52700 0.63510 0.80510 1.00000 0.02000 O 0
O(12) 0.85760 0.49990 0.96640 1.00000 0.02100 O 0
O(13) -0.09980 0.63500 0.44300 1.00000 0.01900 O 0
O(14) 0.41010 0.50180 0.76350 1.00000 0.01700 O 0
O(15) 0.97470 0.38620 0.09060 1.00000 0.02900 O 0
O(16) 0.00500 0.75690 0.51790 1.00000 0.01600 O 0
O(17) 0.50640 0.36230 0.81130 1.00000 0.02700 O 0
O(18) 0.02650 0.39960 0.89840 1.00000 0.02000 O 0
Wat(19) 0.31590 0.33220 0.91600 1.00000 0.02400 O 2
O(20) 0.75340 0.36920 0.90700 1.00000 0.02600 O 0
O(21) 0.74630 0.63890 0.92800 1.00000 0.01500 O 0
O(22) 0.59120 0.27690 0.93890 1.00000 0.03600 O 0
Wat(23) 0.30160 0.64980 0.90930 1.00000 0.02400 O 2
O(24) 0.54250 0.72620 0.92070 1.00000 0.03000 O 0
O(25) 0.08210 0.71390 0.40420 1.00000 0.02900 O 0
O(26) 0.15290 0.63730 0.53840 1.00000 0.02900 O 0
Wat(27) -0.20830 0.67120 0.74110 1.00000 0.05400 O 2
Wat(28) -0.01990 0.53490 0.74900 1.00000 0.03500 O 2
Wat(29) -0.05880 0.74300 0.65580 1.00000 0.04700 O 2
Wat(30) 0.22150 0.80290 0.78580 1.00000 0.04100 O 2
Wat(31) 0.66130 0.48910 0.60640 1.00000 0.07100 O 2
Wat(32) -0.29980 0.63750 0.56290 1.00000 0.05900 O 2

loop_
_cod_changelog_entry_id
_cod_changelog_entry_author
_cod_changelog_entry_date
_cod_changelog_entry_text
1
;cod-tools version 3.8.0
Id: cif_guess_AMCSD_atom_types 9581 2023-05-17 12:35:41Z saulius
;
2023-05-23T09:16:14+03:00
;Derived atom types and hydrogen counts
from atom names that follow the AMCSD naming convention
(Wat == water, O-H == hydroxyl).
;
2
;cod-tools version 3.10.1
Id: cif_fix_AMCSD_atom_labels 10224 2024-08-07 11:09:31Z saulius
;
2024-08-07T19:39:15+03:00
;Changed the following '_atom_site_label' values:
the first duplicated label 'Ca(1)'  converted to 'Ca(1)1'
duplicated label 'Ca(1)' at index 9 converted to 'Ca(1)2'
;

loop_
_cod_related_entry_id
_cod_related_entry_database
_cod_related_entry_code
1 AMCSD 0005828
